data_1561976
loop_
_publ_author_name
'Liu, Dong-Sheng'
'Chen, Wen-Tong'
'Xu, Ya-Ping'
'Shen, Ping'
'Hu, Shao-Jun'
'Sui, Yan'

_publ_section_title
;
 Synthesis, structures, and properties of three Zn(II), Mn(II), and Cd(II)
 compounds based on tetrazole-1-acetic ligand
;
_journal_name_full 'Journal of Solid State Chemistry'
_journal_page_first 186
_journal_page_last 191
_journal_paper_doi 10.1016/j.jssc.2015.02.024
_journal_volume 226
_journal_year 2015
_chemical_formula_moiety 'C6 H10 N8 O6 Zn'
_chemical_formula_sum 'C6 H10 N8 O6 Zn'
_chemical_formula_weight 355.59
_space_group_IT_number 14
_space_group_name_Hall '-P 2ybc'
_space_group_name_H-M_alt 'P 1 21/c 1'
_symmetry_cell_setting monoclinic
_symmetry_space_group_name_H-M 'P 1 21/c 1'
_atom_sites_solution_hydrogens geom
_atom_sites_solution_primary direct
_atom_sites_solution_secondary difmap
_audit_creation_method SHELXL-97
_cell_angle_alpha 90.00
_cell_angle_beta 98.9190(10)
_cell_angle_gamma 90.00
_cell_formula_units_Z 4
_cell_length_a 17.5919(10)
_cell_length_b 8.4719(5)
_cell_length_c 8.5825(5)
_cell_measurement_reflns_used 25
_cell_measurement_temperature 296(2)
_cell_measurement_theta_max 18
_cell_measurement_theta_min 12
_cell_volume 1263.64(13)
_computing_cell_refinement 'SAINT (Bruker, 2004)'
_computing_data_collection 'SMART (Bruker, 2004)'
_computing_data_reduction 'SAINT '
_computing_molecular_graphics 'Diamond K.Brandenburg, 1999)'
_computing_publication_material SHELXL-97
_computing_structure_refinement 'SHELXL-97 (Sheldrick, 1997)'
_computing_structure_solution 'SHELXS-97 (Sheldrick, 1997)'
_diffrn_ambient_temperature 296(2)
_diffrn_measured_fraction_theta_full 0.993
_diffrn_measured_fraction_theta_max 0.993
_diffrn_measurement_device_type 'Bruker APEXII CCD'
_diffrn_measurement_method '\f and \w'
_diffrn_radiation_monochromator graphite
_diffrn_radiation_source 'fine-focus sealed tube'
_diffrn_radiation_type MoK\a
_diffrn_radiation_wavelength 0.71073
_diffrn_reflns_av_R_equivalents 0.0214
_diffrn_reflns_av_sigmaI/netI 0.0194
_diffrn_reflns_limit_h_max 20
_diffrn_reflns_limit_h_min -20
_diffrn_reflns_limit_k_max 10
_diffrn_reflns_limit_k_min -10
_diffrn_reflns_limit_l_max 10
_diffrn_reflns_limit_l_min -10
_diffrn_reflns_number 7270
_diffrn_reflns_theta_full 25.02
_diffrn_reflns_theta_max 25.02
_diffrn_reflns_theta_min 2.34
_diffrn_standards_number none
_exptl_absorpt_coefficient_mu 1.990
_exptl_absorpt_correction_T_max 0.683
_exptl_absorpt_correction_T_min 0.591
_exptl_absorpt_correction_type multi-scan
_exptl_absorpt_process_details 'SADABS (Sheldrick, 2004)'
_exptl_crystal_colour Colourless
_exptl_crystal_density_diffrn 1.869
_exptl_crystal_density_method 'not measured'
_exptl_crystal_description Parallelepiped
_exptl_crystal_F_000 720
_exptl_crystal_size_max 0.43
_exptl_crystal_size_mid 0.23
_exptl_crystal_size_min 0.18
_refine_diff_density_max 0.237
_refine_diff_density_min -0.225
_refine_diff_density_rms 0.045
_refine_ls_extinction_coef 0.0174(9)
_refine_ls_extinction_expression Fc^*^=kFc[1+0.001xFc^2^\l^3^/sin(2\q)]^-1/4^
_refine_ls_extinction_method SHELXL
_refine_ls_goodness_of_fit_ref 1.072
_refine_ls_hydrogen_treatment refall
_refine_ls_matrix_type full
_refine_ls_number_parameters 227
_refine_ls_number_reflns 2212
_refine_ls_number_restraints 5
_refine_ls_restrained_S_all 1.072
_refine_ls_R_factor_all 0.0258
_refine_ls_R_factor_gt 0.0223
_refine_ls_shift/su_max 0.001
_refine_ls_shift/su_mean 0.000
_refine_ls_structure_factor_coef Fsqd
_refine_ls_weighting_details 'calc w=1/[\s^2^(Fo^2^)+(0.0270P)^2^+0.6471P] where P=(Fo^2^+2Fc^2^)/3'
_refine_ls_weighting_scheme calc
_refine_ls_wR_factor_gt 0.0573
_refine_ls_wR_factor_ref 0.0596
_reflns_number_gt 1983
_reflns_number_total 2212
_reflns_threshold_expression >2sigma(I)
_cod_data_source_file JSSC-2015-226-186.cif
_cod_data_source_block 1
_cod_depositor_comments
;
The following automatic conversions were performed:

data item '_exptl_absorpt_correction_type' value 'Multi-scan' was
changed to 'multi-scan' in accordance with the built-in table derived
from the CIF Core dictionary named 'cif_core.dic' version 2.4.5 last
updated on 2014-11-21.

data item '_symmetry_cell_setting' value 'Monoclinic' was changed to
'monoclinic' in accordance with the built-in table derived from the
CIF Core dictionary named 'cif_core.dic' version 2.4.5 last updated
on 2014-11-21.

Automatic conversion script
Id: cif_fix_values 8369 2020-08-20 11:38:08Z andrius 
;
_cod_original_sg_symbol_H-M P21/c
_cod_database_code 1561976

loop_
_symmetry_equiv_pos_as_xyz
'x, y, z'
'-x, y+1/2, -z+1/2'
'-x, -y, -z'
'x, -y-1/2, z-1/2'

loop_
_atom_site_label
_atom_site_type_symbol
_atom_site_fract_x
_atom_site_fract_y
_atom_site_fract_z
_atom_site_U_iso_or_equiv
_atom_site_adp_type
_atom_site_occupancy
_atom_site_symmetry_multiplicity
_atom_site_calc_flag
_atom_site_refinement_flags
_atom_site_disorder_assembly
_atom_site_disorder_group
Zn1 Zn 0.191258(12) 0.50233(2) 0.77747(3) 0.02760(11) Uani 1 1 d . . .
O1 O 0.10822(8) 0.44841(18) 1.60376(15) 0.0345(3) Uani 1 1 d . . .
O2 O 0.19228(8) 0.53675(19) 1.45620(18) 0.0392(4) Uani 1 1 d . . .
O3 O 0.24976(8) 0.30794(18) 0.79950(18) 0.0433(4) Uani 1 1 d . . .
O4 O 0.32223(10) 0.39381(19) 1.01735(19) 0.0490(4) Uani 1 1 d . . .
O5 O 0.23029(11) 0.71383(19) 0.76233(19) 0.0477(4) Uani 1 1 d D . .
O6 O 0.33366(10) 0.7907(2) 0.5907(2) 0.0546(5) Uani 1 1 d D . .
N1 N 0.13650(9) 0.52955(19) 0.97026(19) 0.0291(4) Uani 1 1 d . . .
N2 N 0.08003(10) 0.6394(2) 0.97155(19) 0.0339(4) Uani 1 1 d . . .
N3 N 0.05092(9) 0.6262(2) 1.09951(19) 0.0337(4) Uani 1 1 d . . .
N4 N 0.08827(9) 0.50651(18) 1.1829(2) 0.0277(4) Uani 1 1 d . . .
N5 N 0.41338(9) 0.1323(2) 1.0435(2) 0.0337(4) Uani 1 1 d . . .
N6 N 0.40958(15) 0.0328(3) 1.1631(3) 0.0646(7) Uani 1 1 d . . .
N7 N 0.47182(15) 0.0521(3) 1.2617(3) 0.0665(7) Uani 1 1 d . . .
N8 N 0.51633(11) 0.1629(3) 1.2108(3) 0.0547(6) Uani 1 1 d . . .
C1 C 0.14064(11) 0.4493(3) 1.1026(2) 0.0291(4) Uani 1 1 d . . .
C2 C 0.06654(12) 0.4564(3) 1.3323(2) 0.0346(5) Uani 1 1 d . . .
C3 C 0.12888(11) 0.4847(2) 1.4721(2) 0.0269(4) Uani 1 1 d . . .
C4 C 0.47831(14) 0.2117(4) 1.0777(3) 0.0538(7) Uani 1 1 d . . .
C5 C 0.35075(13) 0.1447(3) 0.9113(3) 0.0368(5) Uani 1 1 d . . .
C6 C 0.30528(11) 0.2965(2) 0.9137(2) 0.0317(4) Uani 1 1 d . . .
H1 H 0.1733(12) 0.371(3) 1.136(3) 0.034(6) Uiso 1 1 d . . .
H2A H 0.0208(15) 0.512(3) 1.343(3) 0.040(7) Uiso 1 1 d . . .
H2B H 0.0540(14) 0.354(3) 1.325(3) 0.047(7) Uiso 1 1 d . . .
H4 H 0.4914(16) 0.298(4) 1.020(3) 0.078(10) Uiso 1 1 d . . .
H5A H 0.3177(14) 0.062(3) 0.919(3) 0.046(7) Uiso 1 1 d . . .
H5B H 0.3686(13) 0.132(3) 0.818(3) 0.045(7) Uiso 1 1 d . . .
H6 H 0.3289(13) 0.886(2) 0.569(3) 0.054 Uiso 1 1 d D . .
H7 H 0.3750(11) 0.776(3) 0.648(3) 0.054 Uiso 1 1 d D . .
H8 H 0.2665(10) 0.732(3) 0.712(3) 0.054 Uiso 1 1 d D . .
H9 H 0.2331(14) 0.778(3) 0.836(2) 0.054 Uiso 1 1 d D . .

loop_
_atom_site_aniso_label
_atom_site_aniso_U_11
_atom_site_aniso_U_22
_atom_site_aniso_U_33
_atom_site_aniso_U_23
_atom_site_aniso_U_13
_atom_site_aniso_U_12
Zn1 0.03068(16) 0.03094(16) 0.02062(16) -0.00069(8) 0.00220(10) 0.00074(9)
O1 0.0349(7) 0.0490(8) 0.0188(7) 0.0029(6) 0.0016(6) -0.0035(7)
O2 0.0283(8) 0.0582(10) 0.0308(8) -0.0031(7) 0.0035(6) -0.0061(7)
O3 0.0400(8) 0.0383(8) 0.0459(9) -0.0070(7) -0.0116(7) 0.0092(7)
O4 0.0591(10) 0.0420(9) 0.0412(9) -0.0124(7) -0.0068(7) 0.0120(8)
O5 0.0709(12) 0.0380(9) 0.0385(9) -0.0116(7) 0.0224(8) -0.0175(8)
O6 0.0444(10) 0.0504(10) 0.0673(12) 0.0208(9) 0.0036(8) -0.0010(8)
N1 0.0336(9) 0.0334(9) 0.0203(9) 0.0010(7) 0.0038(7) 0.0022(7)
N2 0.0373(9) 0.0373(10) 0.0272(9) 0.0057(7) 0.0052(7) 0.0052(7)
N3 0.0350(9) 0.0395(10) 0.0261(9) 0.0024(7) 0.0037(7) 0.0056(7)
N4 0.0272(8) 0.0368(10) 0.0185(9) 0.0019(6) 0.0020(7) -0.0011(6)
N5 0.0345(9) 0.0311(9) 0.0335(10) 0.0000(7) -0.0011(7) 0.0050(7)
N6 0.0757(16) 0.0528(13) 0.0571(15) 0.0192(11) -0.0152(12) -0.0176(11)
N7 0.0867(18) 0.0521(13) 0.0508(15) 0.0120(11) -0.0204(13) 0.0007(13)
N8 0.0468(12) 0.0634(14) 0.0477(13) 0.0032(11) -0.0118(9) 0.0025(10)
C1 0.0320(10) 0.0322(10) 0.0225(10) 0.0017(8) 0.0027(8) 0.0034(9)
C2 0.0311(11) 0.0532(14) 0.0193(10) 0.0044(10) 0.0035(8) -0.0075(10)
C3 0.0286(10) 0.0305(10) 0.0214(10) -0.0006(7) 0.0030(8) 0.0044(8)
C4 0.0406(13) 0.0723(18) 0.0447(15) 0.0128(13) -0.0052(11) -0.0129(12)
C5 0.0344(11) 0.0350(12) 0.0374(13) -0.0051(10) -0.0058(9) 0.0028(9)
C6 0.0300(10) 0.0329(11) 0.0320(11) -0.0004(9) 0.0037(8) -0.0001(8)

loop_
_atom_type_symbol
_atom_type_description
_atom_type_scat_dispersion_real
_atom_type_scat_dispersion_imag
_atom_type_scat_source
C C 0.0033 0.0016 'International Tables Vol C Tables 4.2.6.8 and 6.1.1.4'
H H 0.0000 0.0000 'International Tables Vol C Tables 4.2.6.8 and 6.1.1.4'
N N 0.0061 0.0033 'International Tables Vol C Tables 4.2.6.8 and 6.1.1.4'
O O 0.0106 0.0060 'International Tables Vol C Tables 4.2.6.8 and 6.1.1.4'
Zn Zn 0.2839 1.4301 'International Tables Vol C Tables 4.2.6.8 and 6.1.1.4'

loop_
_geom_angle_atom_site_label_1
_geom_angle_atom_site_label_2
_geom_angle_atom_site_label_3
_geom_angle
_geom_angle_site_symmetry_1
_geom_angle_site_symmetry_3
O5 Zn1 O3 127.38(8) . .
O5 Zn1 O1 113.18(7) . 1_554
O3 Zn1 O1 101.36(6) . 1_554
O5 Zn1 N1 99.57(7) . .
O3 Zn1 N1 109.01(7) . .
O1 Zn1 N1 104.49(6) 1_554 .
C3 O1 Zn1 109.51(12) . 1_556
C6 O3 Zn1 118.16(13) . .
C1 N1 N2 106.77(16) . .
C1 N1 Zn1 131.89(14) . .
N2 N1 Zn1 121.15(12) . .
N3 N2 N1 109.56(15) . .
N2 N3 N4 106.98(16) . .
C1 N4 N3 108.61(16) . .
C1 N4 C2 130.52(18) . .
N3 N4 C2 120.83(17) . .
C4 N5 N6 107.13(19) . .
C4 N5 C5 131.4(2) . .
N6 N5 C5 121.40(19) . .
N7 N6 N5 106.6(2) . .
N6 N7 N8 110.8(2) . .
C4 N8 N7 105.2(2) . .
N1 C1 N4 108.08(18) . .
N4 C2 C3 113.23(17) . .
O2 C3 O1 125.01(18) . .
O2 C3 C2 121.90(17) . .
O1 C3 C2 113.09(17) . .
N8 C4 N5 110.1(2) . .
N5 C5 C6 112.76(17) . .
O4 C6 O3 125.61(19) . .
O4 C6 C5 121.03(18) . .
O3 C6 C5 113.36(17) . .

loop_
_geom_bond_atom_site_label_1
_geom_bond_atom_site_label_2
_geom_bond_distance
_geom_bond_site_symmetry_2
Zn1 O5 1.9304(16) .
Zn1 O3 1.9356(15) .
Zn1 O1 1.9724(14) 1_554
Zn1 N1 2.0525(16) .
O1 C3 1.277(2) .
O1 Zn1 1.9724(14) 1_556
O2 C3 1.226(2) .
O3 C6 1.276(2) .
O4 C6 1.215(2) .
N1 C1 1.316(3) .
N1 N2 1.363(2) .
N2 N3 1.286(2) .
N3 N4 1.352(2) .
N4 C1 1.325(3) .
N4 C2 1.457(3) .
N5 C4 1.319(3) .
N5 N6 1.338(3) .
N5 C5 1.458(3) .
N6 N7 1.286(3) .
N7 N8 1.339(3) .
N8 C4 1.298(3) .
C2 C3 1.514(3) .
C5 C6 1.516(3) .
